data_7711001
loop_
_publ_author_name
'Schallenberg, David'
'Pardemann, Nils'
'Villinger, Alexander'
'Seidel, Wolfram Willy'

_publ_section_title
;
 Synthesis and Coordination Behaviour of 1H-1,2,3-Triazole-4,5-Dithiolates
;
_journal_name_full 'Dalton Transactions'
_journal_paper_doi 10.1039/D2DT00410K
_journal_year 2022
_chemical_formula_moiety 'C23 H21 N3 S2'
_chemical_formula_sum 'C23 H21 N3 S2'
_chemical_formula_weight 403.55
_chemical_name_systematic 1-Benzyl-4,5-bis(benzylsulfanyl)-1H-1,2,3-triazole
_space_group_crystal_system triclinic
_space_group_IT_number 2
_space_group_name_Hall '-P 1'
_space_group_name_H-M_alt 'P -1'
_atom_sites_solution_hydrogens geom
_audit_creation_method SHELXL-2014/7
_audit_update_record
;
2022-01-28 deposited with the CCDC.	2022-08-17 downloaded from the CCDC.
;
_cell_angle_alpha 82.215(2)
_cell_angle_beta 75.818(2)
_cell_angle_gamma 67.935(2)
_cell_formula_units_Z 2
_cell_length_a 8.5292(5)
_cell_length_b 8.8087(6)
_cell_length_c 15.2170(10)
_cell_measurement_reflns_used 6553
_cell_measurement_temperature 173(2)
_cell_measurement_theta_max 31.54
_cell_measurement_theta_min 2.50
_cell_volume 1026.04(12)
_computing_cell_refinement 'Bruker Apex v7.51a'
_computing_data_collection 'Bruker Apex v7.51a'
_computing_data_reduction 'Bruker SAINT'
_computing_molecular_graphics 'ORTEP-3v2.01 (Farrugia, 1997)'
_computing_publication_material SHELXL-97
_computing_structure_refinement 'SHELXL-97 (Sheldrick, 1997)'
_computing_structure_solution 'SHELXS-97 (Sheldrick, 1997)'
_diffrn_ambient_temperature 173(2)
_diffrn_measured_fraction_theta_full 1.000
_diffrn_measured_fraction_theta_max 1.000
_diffrn_measurement_device_type 'Bruker Apex Kappa II-CCD-diffractometer'
_diffrn_measurement_method 'phi and omega scans'
_diffrn_radiation_monochromator graphite
_diffrn_radiation_source 'sealed tube'
_diffrn_radiation_type MoK\a
_diffrn_radiation_wavelength 0.71073
_diffrn_reflns_av_R_equivalents 0.0388
_diffrn_reflns_av_unetI/netI 0.0378
_diffrn_reflns_Laue_measured_fraction_full 1.000
_diffrn_reflns_Laue_measured_fraction_max 1.000
_diffrn_reflns_limit_h_max 12
_diffrn_reflns_limit_h_min -12
_diffrn_reflns_limit_k_max 12
_diffrn_reflns_limit_k_min -11
_diffrn_reflns_limit_l_max 22
_diffrn_reflns_limit_l_min -22
_diffrn_reflns_number 25599
_diffrn_reflns_point_group_measured_fraction_full 1.000
_diffrn_reflns_point_group_measured_fraction_max 1.000
_diffrn_reflns_theta_full 25.242
_diffrn_reflns_theta_max 30.999
_diffrn_reflns_theta_min 2.498
_exptl_absorpt_coefficient_mu 0.273
_exptl_absorpt_correction_T_max 0.7464
_exptl_absorpt_correction_T_min 0.6885
_exptl_absorpt_correction_type multi-scan
_exptl_absorpt_process_details '(SADABS; Sheldrick, 2014)'
_exptl_crystal_colour colourless
_exptl_crystal_density_diffrn 1.306
_exptl_crystal_description block
_exptl_crystal_F_000 424
_exptl_crystal_recrystallization_method 'Re-crystallisation from solvent: diethyl ether'
_exptl_crystal_size_max 0.480
_exptl_crystal_size_mid 0.300
_exptl_crystal_size_min 0.190
_refine_diff_density_max 0.293
_refine_diff_density_min -0.346
_refine_diff_density_rms 0.051
_refine_ls_extinction_method none
_refine_ls_goodness_of_fit_ref 1.030
_refine_ls_hydrogen_treatment constr
_refine_ls_matrix_type full
_refine_ls_number_parameters 253
_refine_ls_number_reflns 6539
_refine_ls_number_restraints 0
_refine_ls_restrained_S_all 1.030
_refine_ls_R_factor_all 0.0554
_refine_ls_R_factor_gt 0.0385
_refine_ls_shift/su_max 0.001
_refine_ls_shift/su_mean 0.000
_refine_ls_structure_factor_coef Fsqd
_refine_ls_weighting_details 'w=1/[\s^2^(Fo^2^)+(0.0461P)^2^+0.2018P] where P=(Fo^2^+2Fc^2^)/3'
_refine_ls_weighting_scheme calc
_refine_ls_wR_factor_gt 0.0925
_refine_ls_wR_factor_ref 0.1026
_reflns_Friedel_coverage 0.000
_reflns_number_gt 5073
_reflns_number_total 6539
_reflns_threshold_expression 'I > 2\s(I)'
_cod_data_source_file d2dt00410k2.cif
_cod_data_source_block is_schal171b
_cod_database_code 7711001
_shelx_shelxl_version_number 2014/7
_shelx_space_group_comment
;
The symmetry employed for this shelxl refinement is uniquely defined
by the following loop, which should always be used as a source of
symmetry information in preference to the above space-group names.
They are only intended as comments.
;
_shelx_estimated_absorpt_t_min 0.880
_shelx_estimated_absorpt_t_max 0.950

loop_
_space_group_symop_operation_xyz
'x, y, z'
'-x, -y, -z'

loop_
_atom_site_label
_atom_site_type_symbol
_atom_site_fract_x
_atom_site_fract_y
_atom_site_fract_z
_atom_site_U_iso_or_equiv
_atom_site_adp_type
_atom_site_occupancy
_atom_site_site_symmetry_order
_atom_site_calc_flag
_atom_site_refinement_flags_posn
_atom_site_refinement_flags_adp
_atom_site_refinement_flags_occupancy
_atom_site_disorder_assembly
_atom_site_disorder_group
S1 S 0.02273(4) 0.20535(4) 0.29260(2) 0.02660(8) Uani 1 1 d . . . . .
S2 S 0.23735(4) -0.21661(5) 0.35592(3) 0.03717(10) Uani 1 1 d . . . . .
N1 N 0.06049(12) 0.02933(12) 0.14905(7) 0.0225(2) Uani 1 1 d . . . . .
N2 N 0.11661(15) -0.12387(13) 0.12164(8) 0.0297(2) Uani 1 1 d . . . . .
N3 N 0.17967(14) -0.22463(13) 0.18716(8) 0.0317(2) Uani 1 1 d . . . . .
C1 C 0.08577(14) 0.02933(14) 0.23371(8) 0.0223(2) Uani 1 1 d . . . . .
C2 C 0.16223(14) -0.13447(15) 0.25683(9) 0.0256(2) Uani 1 1 d . . . . .
C3 C -0.18574(16) 0.20327(16) 0.36234(8) 0.0273(3) Uani 1 1 d . . . . .
H3A H -0.1643 0.1065 0.4054 0.033 Uiso 1 1 calc R U . . .
H3B H -0.2416 0.3026 0.3983 0.033 Uiso 1 1 calc R U . . .
C4 C -0.30663(14) 0.19803(15) 0.30713(8) 0.0236(2) Uani 1 1 d . . . . .
C5 C -0.31153(16) 0.04834(15) 0.29214(9) 0.0271(3) Uani 1 1 d . . . . .
H5 H -0.2405 -0.0495 0.3184 0.033 Uiso 1 1 calc R U . . .
C6 C -0.41854(18) 0.03974(18) 0.23940(10) 0.0335(3) Uani 1 1 d . . . . .
H6 H -0.4207 -0.0637 0.2297 0.040 Uiso 1 1 calc R U . . .
C7 C -0.52274(17) 0.18147(18) 0.20060(10) 0.0346(3) Uani 1 1 d . . . . .
H7 H -0.5952 0.1755 0.1637 0.042 Uiso 1 1 calc R U . . .
C8 C -0.52028(17) 0.33084(18) 0.21601(9) 0.0338(3) Uani 1 1 d . . . . .
H8 H -0.5930 0.4285 0.1905 0.041 Uiso 1 1 calc R U . . .
C9 C -0.41267(17) 0.34003(16) 0.26842(9) 0.0302(3) Uani 1 1 d . . . . .
H9 H -0.4111 0.4437 0.2780 0.036 Uiso 1 1 calc R U . . .
C10 C 0.15768(17) -0.38525(17) 0.38623(11) 0.0364(3) Uani 1 1 d . . . . .
H10A H 0.1987 -0.4559 0.3338 0.044 Uiso 1 1 calc R U . . .
H10B H 0.2084 -0.4522 0.4370 0.044 Uiso 1 1 calc R U . . .
C11 C -0.03567(15) -0.33312(14) 0.41359(8) 0.0250(2) Uani 1 1 d . . . . .
C12 C -0.12754(19) -0.37716(15) 0.36504(10) 0.0338(3) Uani 1 1 d . . . . .
H12 H -0.0683 -0.4388 0.3125 0.041 Uiso 1 1 calc R U . . .
C13 C -0.3067(2) -0.33194(17) 0.39246(12) 0.0412(4) Uani 1 1 d . . . . .
H13 H -0.3690 -0.3631 0.3588 0.049 Uiso 1 1 calc R U . . .
C14 C -0.39312(18) -0.24247(18) 0.46803(12) 0.0409(4) Uani 1 1 d . . . . .
H14 H -0.5152 -0.2116 0.4866 0.049 Uiso 1 1 calc R U . . .
C15 C -0.30309(19) -0.19761(18) 0.51679(10) 0.0384(3) Uani 1 1 d . . . . .
H15 H -0.3631 -0.1360 0.5693 0.046 Uiso 1 1 calc R U . . .
C16 C -0.12572(17) -0.24173(17) 0.48990(9) 0.0308(3) Uani 1 1 d . . . . .
H16 H -0.0645 -0.2094 0.5238 0.037 Uiso 1 1 calc R U . . .
C17 C -0.00458(15) 0.17079(15) 0.08768(8) 0.0252(2) Uani 1 1 d . . . . .
H17A H -0.1066 0.2553 0.1219 0.030 Uiso 1 1 calc R U . . .
H17B H -0.0416 0.1361 0.0394 0.030 Uiso 1 1 calc R U . . .
C18 C 0.13235(16) 0.24265(15) 0.04533(8) 0.0252(2) Uani 1 1 d . . . . .
C19 C 0.11954(18) 0.39371(16) 0.06974(9) 0.0304(3) Uani 1 1 d . . . . .
H19 H 0.0230 0.4528 0.1139 0.037 Uiso 1 1 calc R U . . .
C20 C 0.2465(2) 0.45899(18) 0.03012(11) 0.0388(3) Uani 1 1 d . . . . .
H20 H 0.2364 0.5630 0.0466 0.047 Uiso 1 1 calc R U . . .
C21 C 0.3877(2) 0.3724(2) -0.03344(11) 0.0452(4) Uani 1 1 d . . . . .
H21 H 0.4753 0.4166 -0.0604 0.054 Uiso 1 1 calc R U . . .
C22 C 0.4016(2) 0.2225(2) -0.05783(12) 0.0490(4) Uani 1 1 d . . . . .
H22 H 0.4991 0.1631 -0.1015 0.059 Uiso 1 1 calc R U . . .
C23 C 0.27446(19) 0.15792(19) -0.01910(10) 0.0375(3) Uani 1 1 d . . . . .
H23 H 0.2844 0.0547 -0.0367 0.045 Uiso 1 1 calc R U . . .

loop_
_atom_site_aniso_label
_atom_site_aniso_U_11
_atom_site_aniso_U_22
_atom_site_aniso_U_33
_atom_site_aniso_U_23
_atom_site_aniso_U_13
_atom_site_aniso_U_12
S1 0.03043(15) 0.02966(16) 0.02393(15) -0.00482(12) -0.00553(11) -0.01437(12)
S2 0.02628(15) 0.0462(2) 0.0398(2) 0.01534(16) -0.01490(14) -0.01468(14)
N1 0.0243(4) 0.0239(5) 0.0206(5) -0.0020(4) -0.0031(4) -0.0106(4)
N2 0.0349(5) 0.0265(5) 0.0269(5) -0.0065(4) -0.0002(4) -0.0123(4)
N3 0.0309(5) 0.0255(5) 0.0334(6) -0.0014(4) -0.0001(4) -0.0082(4)
C1 0.0211(5) 0.0267(6) 0.0207(5) -0.0011(4) -0.0039(4) -0.0106(4)
C2 0.0198(5) 0.0281(6) 0.0266(6) 0.0025(5) -0.0027(4) -0.0089(4)
C3 0.0286(6) 0.0300(6) 0.0217(6) -0.0049(5) -0.0029(4) -0.0089(5)
C4 0.0222(5) 0.0257(6) 0.0191(5) -0.0024(4) -0.0007(4) -0.0060(4)
C5 0.0266(5) 0.0240(6) 0.0281(6) 0.0016(5) -0.0059(5) -0.0070(5)
C6 0.0347(6) 0.0339(7) 0.0353(7) -0.0023(6) -0.0090(5) -0.0148(5)
C7 0.0272(6) 0.0478(8) 0.0297(7) 0.0005(6) -0.0082(5) -0.0137(6)
C8 0.0272(6) 0.0350(7) 0.0312(7) 0.0040(5) -0.0081(5) -0.0027(5)
C9 0.0311(6) 0.0231(6) 0.0305(6) -0.0011(5) -0.0046(5) -0.0044(5)
C10 0.0250(6) 0.0293(6) 0.0425(8) 0.0119(6) -0.0045(5) -0.0021(5)
C11 0.0250(5) 0.0191(5) 0.0261(6) 0.0062(4) -0.0057(4) -0.0049(4)
C12 0.0421(7) 0.0194(6) 0.0384(7) -0.0025(5) -0.0114(6) -0.0072(5)
C13 0.0431(8) 0.0283(7) 0.0620(10) 0.0064(7) -0.0261(7) -0.0172(6)
C14 0.0251(6) 0.0354(7) 0.0560(10) 0.0119(7) -0.0064(6) -0.0100(5)
C15 0.0344(7) 0.0393(8) 0.0300(7) 0.0017(6) 0.0009(5) -0.0062(6)
C16 0.0330(6) 0.0348(7) 0.0234(6) 0.0026(5) -0.0093(5) -0.0101(5)
C17 0.0265(5) 0.0287(6) 0.0217(5) 0.0011(5) -0.0076(4) -0.0105(5)
C18 0.0299(6) 0.0276(6) 0.0213(5) 0.0046(4) -0.0105(5) -0.0126(5)
C19 0.0365(6) 0.0256(6) 0.0316(7) 0.0039(5) -0.0175(5) -0.0092(5)
C20 0.0525(8) 0.0327(7) 0.0440(8) 0.0120(6) -0.0285(7) -0.0229(6)
C21 0.0525(9) 0.0611(10) 0.0387(8) 0.0113(7) -0.0144(7) -0.0407(8)
C22 0.0476(9) 0.0680(11) 0.0388(8) -0.0107(8) 0.0070(7) -0.0359(8)
C23 0.0408(7) 0.0433(8) 0.0334(7) -0.0086(6) 0.0015(6) -0.0239(6)

loop_
_atom_type_symbol
_atom_type_description
_atom_type_scat_dispersion_real
_atom_type_scat_dispersion_imag
_atom_type_scat_source
C C 0.0033 0.0016 'International Tables Vol C Tables 4.2.6.8 and 6.1.1.4'
H H 0.0000 0.0000 'International Tables Vol C Tables 4.2.6.8 and 6.1.1.4'
N N 0.0061 0.0033 'International Tables Vol C Tables 4.2.6.8 and 6.1.1.4'
S S 0.1246 0.1234 'International Tables Vol C Tables 4.2.6.8 and 6.1.1.4'

loop_
_geom_angle_atom_site_label_1
_geom_angle_atom_site_label_2
_geom_angle_atom_site_label_3
_geom_angle
_geom_angle_site_symmetry_1
_geom_angle_site_symmetry_3
_geom_angle_publ_flag
C1 S1 C3 99.69(6) . . ?
C2 S2 C10 101.57(7) . . ?
N2 N1 C1 110.95(10) . . ?
N2 N1 C17 120.76(10) . . ?
C1 N1 C17 128.11(10) . . ?
N3 N2 N1 107.72(10) . . ?
N2 N3 C2 108.45(10) . . ?
N1 C1 C2 103.91(10) . . ?
N1 C1 S1 123.87(9) . . ?
C2 C1 S1 132.20(10) . . ?
N3 C2 C1 108.97(11) . . ?
N3 C2 S2 124.25(10) . . ?
C1 C2 S2 126.68(10) . . ?
C4 C3 S1 112.96(8) . . ?
C4 C3 H3A 109.0 . . ?
S1 C3 H3A 109.0 . . ?
C4 C3 H3B 109.0 . . ?
S1 C3 H3B 109.0 . . ?
H3A C3 H3B 107.8 . . ?
C5 C4 C9 118.65(12) . . ?
C5 C4 C3 119.60(11) . . ?
C9 C4 C3 121.74(12) . . ?
C6 C5 C4 120.75(12) . . ?
C6 C5 H5 119.6 . . ?
C4 C5 H5 119.6 . . ?
C5 C6 C7 120.24(13) . . ?
C5 C6 H6 119.9 . . ?
C7 C6 H6 119.9 . . ?
C8 C7 C6 119.41(13) . . ?
C8 C7 H7 120.3 . . ?
C6 C7 H7 120.3 . . ?
C7 C8 C9 120.56(12) . . ?
C7 C8 H8 119.7 . . ?
C9 C8 H8 119.7 . . ?
C8 C9 C4 120.38(12) . . ?
C8 C9 H9 119.8 . . ?
C4 C9 H9 119.8 . . ?
C11 C10 S2 114.33(9) . . ?
C11 C10 H10A 108.7 . . ?
S2 C10 H10A 108.7 . . ?
C11 C10 H10B 108.7 . . ?
S2 C10 H10B 108.7 . . ?
H10A C10 H10B 107.6 . . ?
C12 C11 C16 118.61(12) . . ?
C12 C11 C10 120.92(12) . . ?
C16 C11 C10 120.46(13) . . ?
C11 C12 C13 120.48(13) . . ?
C11 C12 H12 119.8 . . ?
C13 C12 H12 119.8 . . ?
C14 C13 C12 120.08(14) . . ?
C14 C13 H13 120.0 . . ?
C12 C13 H13 120.0 . . ?
C13 C14 C15 119.96(13) . . ?
C13 C14 H14 120.0 . . ?
C15 C14 H14 120.0 . . ?
C14 C15 C16 120.24(13) . . ?
C14 C15 H15 119.9 . . ?
C16 C15 H15 119.9 . . ?
C15 C16 C11 120.62(13) . . ?
C15 C16 H16 119.7 . . ?
C11 C16 H16 119.7 . . ?
N1 C17 C18 110.97(10) . . ?
N1 C17 H17A 109.4 . . ?
C18 C17 H17A 109.4 . . ?
N1 C17 H17B 109.4 . . ?
C18 C17 H17B 109.4 . . ?
H17A C17 H17B 108.0 . . ?
C23 C18 C19 118.93(13) . . ?
C23 C18 C17 120.10(12) . . ?
C19 C18 C17 120.97(11) . . ?
C20 C19 C18 120.48(13) . . ?
C20 C19 H19 119.8 . . ?
C18 C19 H19 119.8 . . ?
C21 C20 C19 119.80(14) . . ?
C21 C20 H20 120.1 . . ?
C19 C20 H20 120.1 . . ?
C22 C21 C20 120.10(15) . . ?
C22 C21 H21 120.0 . . ?
C20 C21 H21 120.0 . . ?
C21 C22 C23 120.21(15) . . ?
C21 C22 H22 119.9 . . ?
C23 C22 H22 119.9 . . ?
C22 C23 C18 120.47(14) . . ?
C22 C23 H23 119.8 . . ?
C18 C23 H23 119.8 . . ?

loop_
_geom_bond_atom_site_label_1
_geom_bond_atom_site_label_2
_geom_bond_distance
_geom_bond_site_symmetry_2
_geom_bond_publ_flag
S1 C1 1.7349(12) . ?
S1 C3 1.8392(13) . ?
S2 C2 1.7428(13) . ?
S2 C10 1.8167(15) . ?
N1 N2 1.3393(14) . ?
N1 C1 1.3574(15) . ?
N1 C17 1.4670(16) . ?
N2 N3 1.3173(17) . ?
N3 C2 1.3561(17) . ?
C1 C2 1.3780(17) . ?
C3 C4 1.4972(17) . ?
C3 H3A 0.9900 . ?
C3 H3B 0.9900 . ?
C4 C5 1.3856(17) . ?
C4 C9 1.3933(17) . ?
C5 C6 1.3822(19) . ?
C5 H5 0.9500 . ?
C6 C7 1.386(2) . ?
C6 H6 0.9500 . ?
C7 C8 1.376(2) . ?
C7 H7 0.9500 . ?
C8 C9 1.385(2) . ?
C8 H8 0.9500 . ?
C9 H9 0.9500 . ?
C10 C11 1.5001(17) . ?
C10 H10A 0.9900 . ?
C10 H10B 0.9900 . ?
C11 C12 1.378(2) . ?
C11 C16 1.3922(18) . ?
C12 C13 1.394(2) . ?
C12 H12 0.9500 . ?
C13 C14 1.371(2) . ?
C13 H13 0.9500 . ?
C14 C15 1.372(2) . ?
C14 H14 0.9500 . ?
C15 C16 1.3803(19) . ?
C15 H15 0.9500 . ?
C16 H16 0.9500 . ?
C17 C18 1.5021(17) . ?
C17 H17A 0.9900 . ?
C17 H17B 0.9900 . ?
C18 C23 1.3870(18) . ?
C18 C19 1.3875(18) . ?
C19 C20 1.386(2) . ?
C19 H19 0.9500 . ?
C20 C21 1.380(2) . ?
C20 H20 0.9500 . ?
C21 C22 1.374(2) . ?
C21 H21 0.9500 . ?
C22 C23 1.381(2) . ?
C22 H22 0.9500 . ?
C23 H23 0.9500 . ?

loop_
_geom_torsion_atom_site_label_1
_geom_torsion_atom_site_label_2
_geom_torsion_atom_site_label_3
_geom_torsion_atom_site_label_4
_geom_torsion
_geom_torsion_site_symmetry_1
_geom_torsion_site_symmetry_2
_geom_torsion_site_symmetry_3
_geom_torsion_site_symmetry_4
_geom_torsion_publ_flag
C1 N1 N2 N3 -0.43(13) . . . . ?
C17 N1 N2 N3 175.07(10) . . . . ?
N1 N2 N3 C2 0.41(14) . . . . ?
N2 N1 C1 C2 0.27(13) . . . . ?
C17 N1 C1 C2 -174.81(11) . . . . ?
N2 N1 C1 S1 -177.89(9) . . . . ?
C17 N1 C1 S1 7.03(17) . . . . ?
C3 S1 C1 N1 96.74(11) . . . . ?
C3 S1 C1 C2 -80.85(13) . . . . ?
N2 N3 C2 C1 -0.25(14) . . . . ?
N2 N3 C2 S2 -176.94(9) . . . . ?
N1 C1 C2 N3 -0.01(13) . . . . ?
S1 C1 C2 N3 177.93(10) . . . . ?
N1 C1 C2 S2 176.57(9) . . . . ?
S1 C1 C2 S2 -5.49(18) . . . . ?
C10 S2 C2 N3 -47.63(12) . . . . ?
C10 S2 C2 C1 136.27(11) . . . . ?
C1 S1 C3 C4 -55.68(10) . . . . ?
S1 C3 C4 C5 94.10(12) . . . . ?
S1 C3 C4 C9 -84.50(12) . . . . ?
C9 C4 C5 C6 0.41(18) . . . . ?
C3 C4 C5 C6 -178.24(11) . . . . ?
C4 C5 C6 C7 0.0(2) . . . . ?
C5 C6 C7 C8 -0.8(2) . . . . ?
C6 C7 C8 C9 1.1(2) . . . . ?
C7 C8 C9 C4 -0.7(2) . . . . ?
C5 C4 C9 C8 -0.08(19) . . . . ?
C3 C4 C9 C8 178.54(11) . . . . ?
C2 S2 C10 C11 -67.07(12) . . . . ?
S2 C10 C11 C12 118.47(13) . . . . ?
S2 C10 C11 C16 -62.83(16) . . . . ?
C16 C11 C12 C13 -0.5(2) . . . . ?
C10 C11 C12 C13 178.23(12) . . . . ?
C11 C12 C13 C14 0.2(2) . . . . ?
C12 C13 C14 C15 -0.1(2) . . . . ?
C13 C14 C15 C16 0.2(2) . . . . ?
C14 C15 C16 C11 -0.5(2) . . . . ?
C12 C11 C16 C15 0.6(2) . . . . ?
C10 C11 C16 C15 -178.11(12) . . . . ?
N2 N1 C17 C18 -98.89(13) . . . . ?
C1 N1 C17 C18 75.76(14) . . . . ?
N1 C17 C18 C23 70.66(15) . . . . ?
N1 C17 C18 C19 -109.25(13) . . . . ?
C23 C18 C19 C20 0.2(2) . . . . ?
C17 C18 C19 C20 -179.88(12) . . . . ?
C18 C19 C20 C21 -0.7(2) . . . . ?
C19 C20 C21 C22 0.5(2) . . . . ?
C20 C21 C22 C23 0.2(3) . . . . ?
C21 C22 C23 C18 -0.6(3) . . . . ?
C19 C18 C23 C22 0.4(2) . . . . ?
C17 C18 C23 C22 -179.48(14) . . . . ?
